data_7154190
loop_
_publ_author_name
'Deno\"el, Thibaut'
'Zervosen, Astrid'
'Lemaire, Christian'
'Joris, Bernard'
'Herv\'e, Mireille'
'Blanot, Didier'
'Zaragoza, Guillermo'
'Luxen, Andr\'e'

_publ_section_title
;
 Enantioselective synthesis of \a-benzylated lanthionines and related
 tripeptides for biological incorporation into E. coli peptidoglycan.
;
_journal_issue 48
_journal_name_full 'Organic &amp; biomolecular chemistry'
_journal_page_first 9853
_journal_page_last 9863
_journal_paper_doi 10.1039/c4ob01476f
_journal_volume 12
_journal_year 2014
_chemical_absolute_configuration ad
_chemical_compound_source 'synthesis as described'
_chemical_formula_moiety 'C14 H18 N4 O5 S1'
_chemical_formula_sum 'C14 H18 N4 O5 S'
_chemical_formula_weight 354.38
_chemical_name_systematic
;
 ?
;
_space_group_IT_number 19
_symmetry_cell_setting orthorhombic
_symmetry_Int_Tables_number 19
_symmetry_space_group_name_Hall 'P 2ac 2ab'
_symmetry_space_group_name_H-M 'P 21 21 21'
_atom_sites_solution_hydrogens mixed
_cell_angle_alpha 90
_cell_angle_beta 90
_cell_angle_gamma 90
_cell_formula_units_Z 4
_cell_length_a 5.7297(3)
_cell_length_b 16.2240(9)
_cell_length_c 17.5243(9)
_cell_measurement_reflns_used 1996
_cell_measurement_temperature 100(2)
_cell_measurement_theta_max 25.68
_cell_measurement_theta_min 2.64
_cell_measurement_wavelength 0.71073
_cell_volume 1629.04(15)
_computing_cell_refinement 'APPEX2 (BRUKER AXS, 2005)'
_computing_data_collection 'APPEX2 (BRUKER AXS, 2005)'
_computing_data_reduction 'APPEX2 (BRUKER AXS, 2005)'
_computing_molecular_graphics 'Ortep-3 for Windows (Farrugia, 1997)'
_computing_publication_material 'WinGX publication routines (Farrugia, 1999)'
_computing_structure_refinement 'SHELXL-2012 (Sheldrick, 2012)'
_computing_structure_solution 'SIR97 (Giacovazzo et al, 1997)'
_diffrn_ambient_temperature 100(2)
_diffrn_measured_fraction_theta_full 0.998
_diffrn_measured_fraction_theta_max 0.996
_diffrn_measurement_device 'four-circle diffractometer'
_diffrn_measurement_device_type 'BRUKER APPEX-II CCD'
_diffrn_measurement_method 'omega and phi scans'
_diffrn_radiation_monochromator graphite
_diffrn_radiation_probe x-ray
_diffrn_radiation_source 'fine-focus sealed tube'
_diffrn_radiation_type MoK\a
_diffrn_radiation_wavelength 0.7107
_diffrn_reflns_av_R_equivalents 0.0524
_diffrn_reflns_Laue_measured_fraction_full 0.998
_diffrn_reflns_Laue_measured_fraction_max 0.996
_diffrn_reflns_limit_h_max 4
_diffrn_reflns_limit_h_min -7
_diffrn_reflns_limit_k_max 20
_diffrn_reflns_limit_k_min -18
_diffrn_reflns_limit_l_max 20
_diffrn_reflns_limit_l_min -21
_diffrn_reflns_number 8190
_diffrn_reflns_point_group_measured_fraction_full 0.999
_diffrn_reflns_point_group_measured_fraction_max 0.997
_diffrn_reflns_theta_full 25.242
_diffrn_reflns_theta_max 26.462
_diffrn_reflns_theta_min 2.324
_exptl_absorpt_coefficient_mu 0.232
_exptl_absorpt_correction_T_max 0.9705
_exptl_absorpt_correction_T_min 0.8083
_exptl_absorpt_correction_type multi-scan
_exptl_absorpt_process_details 'BRUKER SADABS'
_exptl_crystal_colour colourless
_exptl_crystal_density_diffrn 1.445
_exptl_crystal_density_method 'not measured'
_exptl_crystal_description Needle
_exptl_crystal_F_000 744
_exptl_crystal_size_max 0.27
_exptl_crystal_size_mid 0.04
_exptl_crystal_size_min 0.04
_refine_diff_density_max 0.251
_refine_diff_density_min -0.344
_refine_diff_density_rms 0.059
_refine_ls_abs_structure_details
;
 Flack x determined using 830 quotients [(I+)-(I-)]/[(I+)+(I-)]
 (Parsons and Flack (2004), Acta Cryst. A60, s61).
;
_refine_ls_abs_structure_Flack 0.10(8)
_refine_ls_extinction_method none
_refine_ls_goodness_of_fit_ref 0.854
_refine_ls_hydrogen_treatment mixed
_refine_ls_matrix_type full
_refine_ls_number_constraints 0
_refine_ls_number_parameters 223
_refine_ls_number_reflns 3347
_refine_ls_number_restraints 4
_refine_ls_restrained_S_all 0.854
_refine_ls_R_factor_all 0.0762
_refine_ls_R_factor_gt 0.0465
_refine_ls_shift/su_max 0
_refine_ls_shift/su_mean 0
_refine_ls_structure_factor_coef Fsqd
_refine_ls_weighting_details
;
 w=1/[\s^2^(Fo^2^)+(0.0656P)^2^]
 where P=(Fo^2^+2Fc^2^)/3
;
_refine_ls_weighting_scheme calc
_refine_ls_wR_factor_gt 0.0949
_refine_ls_wR_factor_ref 0.1098
_reflns_number_gt 2496
_reflns_number_total 3347
_reflns_threshold_expression 'I > 2\s(I)'
_cod_data_source_file c4ob01476f4.cif
_cod_data_source_block R35
_cod_depositor_comments 'Adding full bibliography for 7154189--7154190.cif.'
_cod_database_code 7154190

loop_
_symmetry_equiv_pos_as_xyz
'x, y, z'
'-x+1/2, -y, z+1/2'
'x+1/2, -y+1/2, -z'
'-x, y+1/2, -z+1/2'

loop_
_atom_site_label
_atom_site_type_symbol
_atom_site_fract_x
_atom_site_fract_y
_atom_site_fract_z
_atom_site_U_iso_or_equiv
_atom_site_adp_type
_atom_site_occupancy
_atom_site_calc_flag
C1 C 0.1528(7) -0.0998(2) -0.0831(2) 0.0132(9) Uani 1 d
C2 C -0.0141(8) -0.1456(2) -0.1366(2) 0.0151(10) Uani 1 d
H2A H -0.1523 -0.166 -0.1085 0.018 Uiso 1 calc
H2B H -0.067 -0.1092 -0.1786 0.018 Uiso 1 calc
C3 C 0.0192(7) -0.0442(2) -0.0267(2) 0.0136(9) Uani 1 d
H3A H -0.109 -0.0165 -0.0546 0.016 Uiso 1 calc
H3B H -0.0527 -0.0795 0.0129 0.016 Uiso 1 calc
C4 C 0.1647(7) 0.0209(3) 0.0124(2) 0.0137(9) Uani 1 d
C5 C 0.3602(8) 0.0006(3) 0.0559(2) 0.0186(10) Uani 1 d
H5 H 0.4021 -0.0557 0.0617 0.022 Uiso 1 calc
C6 C 0.4942(8) 0.0605(3) 0.0907(2) 0.0204(10) Uani 1 d
H6 H 0.6279 0.0454 0.1196 0.025 Uiso 1 calc
C7 C 0.4325(8) 0.1431(3) 0.0834(2) 0.0206(11) Uani 1 d
C8 C 0.2403(9) 0.1647(3) 0.0411(2) 0.0237(11) Uani 1 d
H8 H 0.1974 0.221 0.0363 0.028 Uiso 1 calc
C9 C 0.1085(9) 0.1040(3) 0.0053(2) 0.0209(11) Uani 1 d
H9 H -0.0225 0.1195 -0.0246 0.025 Uiso 1 calc
C10 C 0.3305(8) -0.0478(2) -0.1280(2) 0.0128(9) Uani 1 d
C11 C 0.3517(8) 0.0705(3) -0.2161(2) 0.0163(10) Uani 1 d
C12 C 0.4998(9) 0.1238(3) -0.1638(3) 0.0237(11) Uani 1 d
H12A H 0.6229 0.0901 -0.1407 0.036 Uiso 1 calc
H12B H 0.4013 0.1472 -0.1235 0.036 Uiso 1 calc
H12C H 0.5706 0.1686 -0.1934 0.036 Uiso 1 calc
C13 C 0.4965(9) 0.0261(3) -0.2761(2) 0.0225(11) Uani 1 d
H13A H 0.3996 -0.0152 -0.3018 0.034 Uiso 1 calc
H13B H 0.6292 -0.0013 -0.2514 0.034 Uiso 1 calc
H13C H 0.554 0.066 -0.3136 0.034 Uiso 1 calc
C14 C 0.1550(8) 0.1196(3) -0.2511(3) 0.0223(11) Uani 1 d
H14A H 0.0585 0.1434 -0.2105 0.033 Uiso 1 calc
H14B H 0.059 0.0833 -0.2829 0.033 Uiso 1 calc
H14C H 0.2198 0.164 -0.2826 0.033 Uiso 1 calc
N2 N 0.5617(8) 0.2092(2) 0.1191(2) 0.0277(9) Uani 1 d
N3 N 0.7190(8) 0.1878(2) 0.1619(2) 0.0256(9) Uani 1 d
N4 N 0.8685(8) 0.1767(3) 0.2032(2) 0.0340(11) Uani 1 d
N1 N 0.2688(6) -0.1693(2) -0.04487(18) 0.0131(8) Uani 1 d
H1N H 0.391(6) -0.158(3) -0.021(2) 0.016 Uiso 1 d
S1 S 0.27944(17) -0.25043(7) -0.09999(5) 0.0135(2) Uani 1 d
O1 O 0.1594(5) -0.31745(17) -0.06447(17) 0.0206(8) Uani 1 d
O2 O 0.5056(5) -0.26858(17) -0.12939(16) 0.0197(7) Uani 1 d
O3 O 0.1248(5) -0.21409(18) -0.16616(16) 0.0170(7) Uani 1 d
O4 O 0.5389(5) -0.05787(18) -0.12328(16) 0.0173(7) Uani 1 d
O5 O 0.2205(5) 0.00853(16) -0.16959(14) 0.0143(6) Uani 1 d

loop_
_atom_site_aniso_label
_atom_site_aniso_U_11
_atom_site_aniso_U_22
_atom_site_aniso_U_33
_atom_site_aniso_U_23
_atom_site_aniso_U_13
_atom_site_aniso_U_12
C1 0.011(2) 0.013(2) 0.015(2) 0.0003(17) -0.0022(17) 0.0024(18)
C2 0.011(2) 0.014(2) 0.019(2) -0.0014(17) -0.0010(18) 0.005(2)
C3 0.012(2) 0.013(2) 0.015(2) 0.0008(17) 0.0009(19) 0.000(2)
C4 0.015(2) 0.014(2) 0.012(2) -0.0004(17) 0.0051(18) -0.0013(19)
C5 0.025(3) 0.012(2) 0.019(2) -0.0053(18) 0.0004(19) 0.003(2)
C6 0.020(3) 0.023(2) 0.018(2) 0.0009(19) -0.007(2) 0.000(2)
C7 0.027(3) 0.017(2) 0.018(2) 0.0028(18) 0.002(2) -0.006(2)
C8 0.034(3) 0.012(2) 0.025(2) 0.0016(18) -0.004(2) 0.000(2)
C9 0.023(3) 0.019(2) 0.020(2) 0.0005(19) -0.003(2) 0.007(2)
C10 0.014(3) 0.0101(19) 0.014(2) -0.0050(16) -0.0007(18) -0.0012(18)
C11 0.013(3) 0.015(2) 0.020(2) 0.0066(19) 0.0026(18) -0.005(2)
C12 0.023(3) 0.018(2) 0.031(3) 0.001(2) -0.002(2) -0.003(2)
C13 0.021(3) 0.027(2) 0.020(2) 0.006(2) 0.002(2) 0.002(2)
C14 0.020(3) 0.021(2) 0.026(2) 0.008(2) 0.004(2) 0.003(2)
N2 0.040(3) 0.0143(19) 0.029(2) -0.0028(17) -0.0036(16) -0.0075(19)
N3 0.040(2) 0.0191(19) 0.0175(19) -0.0010(16) -0.0003(15) -0.012(2)
N4 0.048(3) 0.026(2) 0.029(2) 0.0009(19) -0.0083(17) -0.009(2)
N1 0.012(2) 0.0141(17) 0.0136(17) 0.0005(13) -0.0029(16) 0.0012(18)
S1 0.0124(5) 0.0124(4) 0.0159(4) 0.0001(5) 0.0013(4) 0.0015(5)
O1 0.0194(19) 0.0158(15) 0.0266(16) 0.0032(14) 0.0064(14) -0.0028(14)
O2 0.0128(16) 0.0221(18) 0.0244(15) -0.0048(13) 0.0051(13) 0.0015(14)
O3 0.0177(17) 0.0166(14) 0.0167(15) -0.0039(13) -0.0040(13) 0.0022(14)
O4 0.0082(17) 0.0203(15) 0.0233(16) 0.0001(13) -0.0020(13) 0.0008(14)
O5 0.0105(15) 0.0153(14) 0.0170(14) 0.0044(12) 0.0003(13) 0.0009(14)

loop_
_atom_type_symbol
_atom_type_description
_atom_type_scat_dispersion_real
_atom_type_scat_dispersion_imag
_atom_type_scat_source
C C 0.0033 0.0016 'International Tables Vol C Tables 4.2.6.8 and 6.1.1.4'
H H 0 0 'International Tables Vol C Tables 4.2.6.8 and 6.1.1.4'
N N 0.0061 0.0033 'International Tables Vol C Tables 4.2.6.8 and 6.1.1.4'
O O 0.0106 0.006 'International Tables Vol C Tables 4.2.6.8 and 6.1.1.4'
S S 0.1246 0.1234 'International Tables Vol C Tables 4.2.6.8 and 6.1.1.4'

loop_
_geom_angle_atom_site_label_1
_geom_angle_atom_site_label_2
_geom_angle_atom_site_label_3
_geom_angle
N1 C1 C10 110.7(3)
N1 C1 C2 100.9(3)
C10 C1 C2 111.4(3)
N1 C1 C3 112.4(3)
C10 C1 C3 109.7(3)
C2 C1 C3 111.5(4)
O3 C2 C1 104.2(3)
O3 C2 H2A 110.9
C1 C2 H2A 110.9
O3 C2 H2B 110.9
C1 C2 H2B 110.9
H2A C2 H2B 108.9
C4 C3 C1 115.2(4)
C4 C3 H3A 108.5
C1 C3 H3A 108.5
C4 C3 H3B 108.5
C1 C3 H3B 108.5
H3A C3 H3B 107.5
C5 C4 C9 117.6(4)
C5 C4 C3 121.8(4)
C9 C4 C3 120.6(4)
C6 C5 C4 121.5(4)
C6 C5 H5 119.2
C4 C5 H5 119.2
C5 C6 C7 119.7(4)
C5 C6 H6 120.2
C7 C6 H6 120.2
C8 C7 C6 119.9(4)
C8 C7 N2 117.1(4)
C6 C7 N2 123.0(4)
C7 C8 C9 119.9(4)
C7 C8 H8 120.1
C9 C8 H8 120.1
C8 C9 C4 121.4(4)
C8 C9 H9 119.3
C4 C9 H9 119.3
O4 C10 O5 126.8(4)
O4 C10 C1 123.0(4)
O5 C10 C1 110.1(4)
O5 C11 C12 109.6(3)
O5 C11 C13 109.3(3)
C12 C11 C13 112.5(4)
O5 C11 C14 101.6(3)
C12 C11 C14 111.2(4)
C13 C11 C14 112.1(4)
C11 C12 H12A 109.5
C11 C12 H12B 109.5
H12A C12 H12B 109.5
C11 C12 H12C 109.5
H12A C12 H12C 109.5
H12B C12 H12C 109.5
C11 C13 H13A 109.5
C11 C13 H13B 109.5
H13A C13 H13B 109.5
C11 C13 H13C 109.5
H13A C13 H13C 109.5
H13B C13 H13C 109.5
C11 C14 H14A 109.5
C11 C14 H14B 109.5
H14A C14 H14B 109.5
C11 C14 H14C 109.5
H14A C14 H14C 109.5
H14B C14 H14C 109.5
N3 N2 C7 115.6(4)
N4 N3 N2 172.7(5)
C1 N1 S1 111.5(2)
C1 N1 H1N 116(3)
S1 N1 H1N 116(3)
O2 S1 O1 115.96(18)
O2 S1 O3 108.84(17)
O1 S1 O3 109.58(18)
O2 S1 N1 114.47(18)
O1 S1 N1 109.72(17)
O3 S1 N1 96.47(16)
C2 O3 S1 109.3(2)
C10 O5 C11 121.5(3)

loop_
_geom_bond_atom_site_label_1
_geom_bond_atom_site_label_2
_geom_bond_distance
C1 N1 1.471(5)
C1 C10 1.538(6)
C1 C2 1.532(6)
C1 C3 1.542(5)
C2 O3 1.462(5)
C2 H2A 0.99
C2 H2B 0.99
C3 C4 1.509(6)
C3 H3A 0.99
C3 H3B 0.99
C4 C5 1.394(6)
C4 C9 1.391(6)
C5 C6 1.381(6)
C5 H5 0.95
C6 C7 1.392(6)
C6 H6 0.95
C7 C8 1.373(6)
C7 N2 1.446(6)
C8 C9 1.391(6)
C8 H8 0.95
C9 H9 0.95
C10 O4 1.208(5)
C10 O5 1.328(5)
C11 O5 1.497(5)
C11 C12 1.519(6)
C11 C13 1.521(6)
C11 C14 1.511(6)
C12 H12A 0.98
C12 H12B 0.98
C12 H12C 0.98
C13 H13A 0.98
C13 H13B 0.98
C13 H13C 0.98
C14 H14A 0.98
C14 H14B 0.98
C14 H14C 0.98
N2 N3 1.223(5)
N3 N4 1.136(6)
N1 S1 1.634(3)
N1 H1N 0.84(2)
S1 O2 1.425(3)
S1 O1 1.429(3)
S1 O3 1.574(3)

loop_
_geom_hbond_atom_site_label_D
_geom_hbond_atom_site_label_H
_geom_hbond_atom_site_label_A
_geom_hbond_distance_DH
_geom_hbond_distance_HA
_geom_hbond_distance_DA
_geom_hbond_angle_DHA
_geom_hbond_site_symmetry_A
N1 H1N O1 0.84(2) 2.18(3) 2.954(4) 153(4) 3_545

loop_
_geom_torsion_atom_site_label_1
_geom_torsion_atom_site_label_2
_geom_torsion_atom_site_label_3
_geom_torsion_atom_site_label_4
_geom_torsion
N1 C1 C2 O3 -41.3(4)
C10 C1 C2 O3 76.2(4)
C3 C1 C2 O3 -160.9(3)
N1 C1 C3 C4 84.4(4)
C10 C1 C3 C4 -39.3(5)
C2 C1 C3 C4 -163.2(3)
C1 C3 C4 C5 -57.8(5)
C1 C3 C4 C9 121.6(4)
C9 C4 C5 C6 -0.1(6)
C3 C4 C5 C6 179.2(4)
C4 C5 C6 C7 0.9(7)
C5 C6 C7 C8 -0.6(7)
C5 C6 C7 N2 179.0(4)
C6 C7 C8 C9 -0.4(7)
N2 C7 C8 C9 180.0(4)
C7 C8 C9 C4 1.1(7)
C5 C4 C9 C8 -0.8(6)
C3 C4 C9 C8 179.8(4)
N1 C1 C10 O4 -8.9(5)
C2 C1 C10 O4 -120.4(4)
C3 C1 C10 O4 115.7(4)
N1 C1 C10 O5 172.4(3)
C2 C1 C10 O5 61.0(4)
C3 C1 C10 O5 -62.9(4)
C8 C7 N2 N3 173.7(4)
C6 C7 N2 N3 -6.0(7)
C10 C1 N1 S1 -89.0(3)
C2 C1 N1 S1 29.1(4)
C3 C1 N1 S1 148.0(3)
C1 N1 S1 O2 107.4(3)
C1 N1 S1 O1 -120.2(3)
C1 N1 S1 O3 -6.7(3)
C1 C2 O3 S1 39.9(4)
O2 S1 O3 C2 -138.9(3)
O1 S1 O3 C2 93.3(3)
N1 S1 O3 C2 -20.3(3)
O4 C10 O5 C11 -1.7(6)
C1 C10 O5 C11 176.9(3)
C12 C11 O5 C10 -61.9(5)
C13 C11 O5 C10 61.9(5)
C14 C11 O5 C10 -179.5(3)
